data_7132112
loop_
_publ_author_name
'Gonzalez, Andres'
'Demeshko, Serhiy'
'Meyer, Franc'
'Werncke, C. Gunnar'

_publ_section_title
;
 A low-coordinate iron organoazide complex.
;
_journal_name_full 'Chemical communications (Cambridge, England)'
_journal_paper_doi 10.1039/d3cc03765g
_journal_year 2023
_chemical_formula_moiety 'C16 H45 Fe N4.307 Si4'
_chemical_formula_sum 'C16 H45 Fe N4.31 Si4'
_chemical_formula_weight 466.08
_space_group_crystal_system monoclinic
_space_group_IT_number 14
_space_group_name_Hall '-P 2yn'
_space_group_name_H-M_alt 'P 1 21/n 1'
_atom_sites_solution_hydrogens geom
_atom_sites_solution_primary dual
_audit_creation_date 2023-05-30
_audit_creation_method
;
FinalCif V113 by Daniel Kratzert, Freiburg 2023,
https://dkratzert.de/finalcif.html
;
_audit_update_record
;
2023-07-24 deposited with the CCDC.	2023-08-30 downloaded from the CCDC.
;
_cell_angle_alpha 90
_cell_angle_beta 100.299(6)
_cell_angle_gamma 90
_cell_formula_units_Z 4
_cell_length_a 8.8341(17)
_cell_length_b 15.935(3)
_cell_length_c 20.441(4)
_cell_measurement_reflns_used 9821
_cell_measurement_temperature 80.00
_cell_measurement_theta_max 25.338
_cell_measurement_theta_min 2.381
_cell_volume 2831.1(9)
_computing_cell_refinement 'SAINT V8.38A (Bruker, 2018)'
_computing_data_reduction 'SAINT V8.38A (Bruker, 2018)'
_computing_molecular_graphics 'Olex2 1.5 (Dolomanov et al., 2009)'
_computing_publication_material 'Olex2 1.5 (Dolomanov et al., 2009)'
_computing_structure_refinement 'XL  (Sheldrick, 2008)'
_computing_structure_solution 'SHELXT 2014/5 (Sheldrick, 2014)'
_diffrn_ambient_temperature 80.00
_diffrn_measured_fraction_theta_full 0.999
_diffrn_measured_fraction_theta_max 0.999
_diffrn_measurement_device_type 'Bruker APEX-II CCD'
_diffrn_measurement_method '\f and \w scans'
_diffrn_radiation_type MoK\a
_diffrn_radiation_wavelength 0.71073
_diffrn_reflns_av_R_equivalents 0.1714
_diffrn_reflns_av_unetI/netI 0.0960
_diffrn_reflns_Laue_measured_fraction_full 0.999
_diffrn_reflns_Laue_measured_fraction_max 0.999
_diffrn_reflns_limit_h_max 10
_diffrn_reflns_limit_h_min -10
_diffrn_reflns_limit_k_max 19
_diffrn_reflns_limit_k_min -19
_diffrn_reflns_limit_l_max 25
_diffrn_reflns_limit_l_min -25
_diffrn_reflns_number 58649
_diffrn_reflns_point_group_measured_fraction_full 0.999
_diffrn_reflns_point_group_measured_fraction_max 0.999
_diffrn_reflns_theta_full 25.242
_diffrn_reflns_theta_max 25.996
_diffrn_reflns_theta_min 2.381
_diffrn_source_current 1.0
_diffrn_source_power 0.05
_diffrn_source_voltage 50.0
_diffrn_standards_number 0
_exptl_absorpt_coefficient_mu 0.710
_exptl_absorpt_correction_T_max 0.7453
_exptl_absorpt_correction_T_min 0.5801
_exptl_absorpt_correction_type multi-scan
_exptl_absorpt_process_details
;
SADABS-2016/2 (Bruker,2016/2) was used for absorption correction.
wR2(int) was 0.1574 before and 0.0872 after correction.
The Ratio of minimum to maximum transmission is 0.7783.
The \l/2 correction factor is Not present.
;
_exptl_crystal_colour 'clear light colourless'
_exptl_crystal_colour_lustre clear
_exptl_crystal_colour_modifier light
_exptl_crystal_colour_primary colourless
_exptl_crystal_density_diffrn 1.093
_exptl_crystal_description plate
_exptl_crystal_F_000 1013
_exptl_crystal_size_max 0.14
_exptl_crystal_size_mid 0.105
_exptl_crystal_size_min 0.034
_refine_diff_density_max 1.068
_refine_diff_density_min -0.607
_refine_diff_density_rms 0.109
_refine_ls_extinction_method none
_refine_ls_goodness_of_fit_ref 1.100
_refine_ls_hydrogen_treatment constr
_refine_ls_matrix_type full
_refine_ls_number_parameters 318
_refine_ls_number_reflns 5558
_refine_ls_number_restraints 33
_refine_ls_restrained_S_all 1.098
_refine_ls_R_factor_all 0.1301
_refine_ls_R_factor_gt 0.0821
_refine_ls_shift/su_max 0.000
_refine_ls_shift/su_mean 0.000
_refine_ls_structure_factor_coef Fsqd
_refine_ls_weighting_details 'w=1/[\s^2^(Fo^2^)+(0.0733P)^2^+10.7690P] where P=(Fo^2^+2Fc^2^)/3'
_refine_ls_weighting_scheme calc
_refine_ls_wR_factor_gt 0.2032
_refine_ls_wR_factor_ref 0.2175
_reflns_Friedel_coverage 0.000
_reflns_number_gt 3653
_reflns_number_total 5558
_reflns_threshold_expression 'I > 2\s(I)'
_cod_data_source_file d3cc03765g2.cif
_cod_data_source_block 1c
_cod_original_cell_volume 2831.2(9)
_cod_database_code 7132112
_shelx_shelxl_version_number 2017/1
_shelx_space_group_comment
;
The symmetry employed for this shelxl refinement is uniquely defined
by the following loop, which should always be used as a source of
symmetry information in preference to the above space-group names.
They are only intended as comments.
;
_shelx_estimated_absorpt_t_max 0.976
_shelx_estimated_absorpt_t_min 0.907
_olex2_refinement_description
;
1. Restrained distances
 Si4-C11
 1.85 with sigma of 0.02
 Si3-C15
 1.85 with sigma of 0.02
 C11-Si3 \\sim C15-Si3
 with sigma of 0.02
 Si4-C11 \\sim Si4-C15
 with sigma of 0.02
 Si5-N6 \\sim Si5-N5
 with sigma of 0.02
 Si4-N6 \\sim Si4-N5
 with sigma of 0.02
 N6-Si3 \\sim N5-Si3
 with sigma of 0.02
 Fe1-N6 \\sim Fe1-N5
 with sigma of 0.02
 N6-Si6 \\sim N5-Si6
 with sigma of 0.02
2. Uiso/Uaniso restraints and constraints
Uanis(Si3) \\sim Ueq: with sigma of 0.05 and sigma for terminal atoms of 0.1
Uanis(C19) \\sim Ueq, Uanis(C17) \\sim Ueq: with sigma of 0.05 and sigma for
terminal atoms of 0.1
Uanis(C15) \\sim Ueq: with sigma of 0.005 and sigma for terminal atoms of 0.01
Uanis(C19) \\sim Ueq: with sigma of 0.01 and sigma for terminal atoms of 0.02
Uanis(N5) \\sim Ueq: with sigma of 0.01 and sigma for terminal atoms of 0.02
3. Others
 Sof(N2)=Sof(N3)=FVAR(1)
 Fixed Sof: Si5(0.8) Si4(0.8) N6(0.8) C11(0.8) H11A(0.8) H11B(0.8) H11C(0.8)
 C16(0.8) H16A(0.8) H16B(0.8) H16C(0.8) H12A(0.8) H12B(0.8) H12C(0.8) H12D(0.2)
 H12E(0.2) H12F(0.2) H18A(0.8) H18B(0.8) H18C(0.8) H18D(0.2) H18E(0.2)
 H18F(0.2) C20(0.8) H20A(0.8) H20B(0.8) H20C(0.8) C13(0.8) H13A(0.8) H13B(0.8)
 H13C(0.8) Si3(0.2) C14(0.2) H14A(0.2) H14B(0.2) H14C(0.2) Si6(0.2) C19(0.2)
 H19A(0.2) H19B(0.2) H19C(0.2) C17(0.2) H17A(0.2) H17B(0.2) H17C(0.2) C15(0.2)
 H15A(0.2) H15B(0.2) H15C(0.2) N5(0.2)
4.a Idealised Me refined as rotating group:
 C5(H5A,H5B,H5C), C6(H6A,H6B,H6C), C4(H4A,H4B,H4C), C8(H8A,H8B,H8C), C3(H3A,
 H3B,H3C), C7(H7A,H7B,H7C), C11(H11A,H11B,H11C), C9(H9A,H9B,H9C), C10(H10A,H10B,
 H10C), C2(H2A,H2B,H2C), C16(H16A,H16B,H16C), C12(H12A,H12B,H12C), C12(H12D,
 H12E,H12F), C18(H18A,H18B,H18C), C18(H18D,H18E,H18F), C20(H20A,H20B,H20C),
 C13(H13A,H13B,H13C), C14(H14A,H14B,H14C), C19(H19A,H19B,H19C), C17(H17A,H17B,
 H17C), C15(H15A,H15B,H15C)
;
_olex2_submission_special_instructions 'No special instructions were received'

loop_
_space_group_symop_operation_xyz
'x, y, z'
'-x+1/2, y+1/2, -z+1/2'
'-x, -y, -z'
'x-1/2, -y-1/2, z-1/2'

loop_
_atom_site_label
_atom_site_type_symbol
_atom_site_fract_x
_atom_site_fract_y
_atom_site_fract_z
_atom_site_U_iso_or_equiv
_atom_site_adp_type
_atom_site_occupancy
_atom_site_site_symmetry_order
_atom_site_calc_flag
_atom_site_refinement_flags_posn
_atom_site_refinement_flags_adp
_atom_site_refinement_flags_occupancy
_atom_site_disorder_assembly
_atom_site_disorder_group
Fe1 Fe 0.62919(10) 0.26132(5) 0.39641(4) 0.0310(3) Uani 1 1 d D . . . .
Si1 Si 0.4943(2) 0.21862(10) 0.52222(8) 0.0332(4) Uani 1 1 d . . . . .
Si2 Si 0.8279(2) 0.17329(11) 0.51633(9) 0.0359(4) Uani 1 1 d . . . . .
Si5 Si 0.8078(5) 0.3400(2) 0.2915(2) 0.0368(8) Uani 0.8 1 d . . P A 1
Si4 Si 0.6745(3) 0.45098(13) 0.38876(12) 0.0414(6) Uani 0.8 1 d D . P A 1
N4 N 0.6490(6) 0.2118(3) 0.4820(2) 0.0326(12) Uani 1 1 d . . . . .
N1 N 0.4560(7) 0.2140(3) 0.3245(3) 0.0502(15) Uani 1 1 d . . . . .
N6 N 0.7110(11) 0.3551(5) 0.3567(5) 0.037(2) Uani 0.8 1 d D . P A 1
N2 N 0.3972(8) 0.2680(4) 0.2774(3) 0.0222(19) Uani 0.654(12) 1 d . . P . .
C1 C 0.3900(8) 0.1292(4) 0.3058(3) 0.0440(17) Uani 1 1 d . . . . .
C5 C 0.3428(8) 0.2887(4) 0.4776(4) 0.0451(17) Uani 1 1 d . . . . .
H5A H 0.384990 0.345227 0.474920 0.068 Uiso 1 1 calc R U . . .
H5B H 0.256425 0.290885 0.501677 0.068 Uiso 1 1 calc R U . . .
H5C H 0.306991 0.267045 0.432634 0.068 Uiso 1 1 calc R U . . .
C6 C 0.4015(8) 0.1147(4) 0.5305(3) 0.0459(17) Uani 1 1 d . . . . .
H6A H 0.371557 0.089289 0.486442 0.069 Uiso 1 1 calc R U . . .
H6B H 0.309927 0.122590 0.550735 0.069 Uiso 1 1 calc R U . . .
H6C H 0.474296 0.077743 0.558722 0.069 Uiso 1 1 calc R U . . .
C4 C 0.4977(8) 0.0681(4) 0.3439(3) 0.0472(17) Uani 1 1 d . . . . .
H4A H 0.601041 0.076762 0.333949 0.071 Uiso 1 1 calc R U . . .
H4B H 0.463271 0.010946 0.331373 0.071 Uiso 1 1 calc R U . . .
H4C H 0.500009 0.076264 0.391593 0.071 Uiso 1 1 calc R U . . .
C8 C 0.8178(8) 0.0825(4) 0.5729(4) 0.054(2) Uani 1 1 d . . . . .
H8A H 0.761901 0.099069 0.608136 0.082 Uiso 1 1 calc R U . . .
H8B H 0.922187 0.064874 0.592708 0.082 Uiso 1 1 calc R U . . .
H8C H 0.763940 0.035829 0.547481 0.082 Uiso 1 1 calc R U . . .
C3 C 0.2289(9) 0.1250(5) 0.3232(4) 0.0555(19) Uani 1 1 d . . . . .
H3A H 0.235454 0.134566 0.371020 0.083 Uiso 1 1 calc R U . . .
H3B H 0.184222 0.069506 0.311541 0.083 Uiso 1 1 calc R U . . .
H3C H 0.163669 0.168183 0.298310 0.083 Uiso 1 1 calc R U . . .
N3 N 0.3553(9) 0.3196(5) 0.2427(4) 0.035(2) Uani 0.654(12) 1 d . . P . .
C7 C 0.5515(9) 0.2631(5) 0.6083(3) 0.0554(19) Uani 1 1 d . . . . .
H7A H 0.623063 0.224579 0.635567 0.083 Uiso 1 1 calc R U . . .
H7B H 0.459708 0.270366 0.628472 0.083 Uiso 1 1 calc R U . . .
H7C H 0.601678 0.317596 0.605833 0.083 Uiso 1 1 calc R U . . .
C11 C 0.7076(13) 0.4454(6) 0.4827(4) 0.046(3) Uani 0.8 1 d D . P A 1
H11A H 0.636731 0.404418 0.496503 0.068 Uiso 0.8 1 calc R U P A 1
H11B H 0.689251 0.500674 0.500716 0.068 Uiso 0.8 1 calc R U P A 1
H11C H 0.813881 0.428080 0.499466 0.068 Uiso 0.8 1 calc R U P A 1
C9 C 0.9495(9) 0.2559(4) 0.5653(4) 0.0528(18) Uani 1 1 d . . . . .
H9A H 0.965261 0.302380 0.535853 0.079 Uiso 1 1 calc R U . . .
H9B H 1.049312 0.231844 0.585108 0.079 Uiso 1 1 calc R U . . .
H9C H 0.897644 0.276771 0.600658 0.079 Uiso 1 1 calc R U . . .
C10 C 0.9326(8) 0.1375(5) 0.4499(4) 0.060(2) Uani 1 1 d . . . . .
H10A H 0.870650 0.095498 0.422050 0.089 Uiso 1 1 calc R U . . .
H10B H 1.031325 0.112717 0.470262 0.089 Uiso 1 1 calc R U . . .
H10C H 0.950931 0.185563 0.422386 0.089 Uiso 1 1 calc R U . . .
C2 C 0.3807(10) 0.1142(7) 0.2302(4) 0.072(3) Uani 1 1 d . . . . .
H2A H 0.299197 0.149314 0.205251 0.109 Uiso 1 1 calc R U . . .
H2B H 0.357571 0.054963 0.219924 0.109 Uiso 1 1 calc R U . . .
H2C H 0.479380 0.128755 0.217610 0.109 Uiso 1 1 calc R U . . .
C16 C 0.7931(14) 0.2287(7) 0.2620(5) 0.051(3) Uani 0.8 1 d . . P A 1
H16A H 0.817133 0.190916 0.300286 0.076 Uiso 0.8 1 calc R U P A 1
H16B H 0.866152 0.219231 0.231909 0.076 Uiso 0.8 1 calc R U P A 1
H16C H 0.688329 0.217708 0.238435 0.076 Uiso 0.8 1 calc R U P A 1
C12 C 0.7974(12) 0.5351(5) 0.3679(5) 0.089(3) Uani 1 1 d . . . . .
H12A H 0.904922 0.522610 0.386887 0.133 Uiso 0.8 1 calc R U P A 1
H12B H 0.767494 0.588228 0.386161 0.133 Uiso 0.8 1 calc R U P A 1
H12C H 0.785946 0.539774 0.319462 0.133 Uiso 0.8 1 calc R U P A 1
H12D H 0.773477 0.574296 0.401588 0.133 Uiso 0.2 1 calc R U P A 2
H12E H 0.721117 0.541261 0.327040 0.133 Uiso 0.2 1 calc R U P A 2
H12F H 0.900128 0.547448 0.358542 0.133 Uiso 0.2 1 calc R U P A 2
C18 C 1.0176(9) 0.3618(5) 0.3086(5) 0.077(3) Uani 1 1 d . . . . .
H18A H 1.035224 0.419740 0.324245 0.115 Uiso 0.8 1 calc R U P A 1
H18B H 1.059560 0.354125 0.267765 0.115 Uiso 0.8 1 calc R U P A 1
H18C H 1.068625 0.323137 0.342836 0.115 Uiso 0.8 1 calc R U P A 1
H18D H 1.002872 0.422333 0.301584 0.115 Uiso 0.2 1 calc R U P A 2
H18E H 1.088841 0.340801 0.280780 0.115 Uiso 0.2 1 calc R U P A 2
H18F H 1.060141 0.351042 0.355483 0.115 Uiso 0.2 1 calc R U P A 2
C20 C 0.7254(13) 0.4047(7) 0.2169(5) 0.058(3) Uani 0.8 1 d . . P A 1
H20A H 0.619087 0.387185 0.200358 0.087 Uiso 0.8 1 calc R U P A 1
H20B H 0.786997 0.396540 0.182049 0.087 Uiso 0.8 1 calc R U P A 1
H20C H 0.727013 0.464077 0.229442 0.087 Uiso 0.8 1 calc R U P A 1
C13 C 0.4694(12) 0.4822(6) 0.3546(5) 0.068(3) Uani 0.8 1 d . . P . .
H13A H 0.457686 0.491611 0.306581 0.101 Uiso 0.8 1 calc R U P A 1
H13B H 0.444436 0.533962 0.376322 0.101 Uiso 0.8 1 calc R U P A 1
H13C H 0.399712 0.437336 0.363188 0.101 Uiso 0.8 1 calc R U P A 1
Si3 Si 0.7930(14) 0.4299(7) 0.3981(6) 0.057(3) Uani 0.2 1 d D U P A 2
C14 C 1.008(5) 0.439(3) 0.435(2) 0.075(13) Uani 0.2 1 d . . P A 2
H14A H 1.026719 0.493459 0.458184 0.113 Uiso 0.2 1 calc R U P A 2
H14B H 1.068140 0.435877 0.399707 0.113 Uiso 0.2 1 calc R U P A 2
H14C H 1.037292 0.393745 0.467170 0.113 Uiso 0.2 1 calc R U P A 2
Si6 Si 0.817(3) 0.3039(12) 0.2843(11) 0.066(6) Uani 0.2 1 d . . P A 2
C19 C 0.839(6) 0.192(3) 0.276(3) 0.055(13) Uani 0.2 1 d . U P A 2
H19A H 0.889829 0.168831 0.319106 0.083 Uiso 0.2 1 calc R U P A 2
H19B H 0.902389 0.180586 0.242508 0.083 Uiso 0.2 1 calc R U P A 2
H19C H 0.737931 0.166207 0.263172 0.083 Uiso 0.2 1 calc R U P A 2
C17 C 0.680(6) 0.349(3) 0.211(3) 0.095(18) Uani 0.2 1 d . U P A 2
H17A H 0.622138 0.303905 0.186273 0.143 Uiso 0.2 1 calc R U P A 2
H17B H 0.738984 0.379768 0.182521 0.143 Uiso 0.2 1 calc R U P A 2
H17C H 0.609276 0.388030 0.227690 0.143 Uiso 0.2 1 calc R U P A 2
C15 C 0.660(4) 0.444(2) 0.4585(15) 0.027(9) Uani 0.2 1 d D U P A 2
H15A H 0.673936 0.397861 0.490656 0.040 Uiso 0.2 1 calc R U P A 2
H15B H 0.553338 0.444342 0.434575 0.040 Uiso 0.2 1 calc R U P A 2
H15C H 0.682383 0.497471 0.482004 0.040 Uiso 0.2 1 calc R U P A 2
N5 N 0.756(4) 0.335(2) 0.358(2) 0.039(12) Uani 0.2 1 d D U P A 2

loop_
_atom_site_aniso_label
_atom_site_aniso_U_11
_atom_site_aniso_U_22
_atom_site_aniso_U_33
_atom_site_aniso_U_23
_atom_site_aniso_U_13
_atom_site_aniso_U_12
Fe1 0.0463(6) 0.0195(4) 0.0298(5) 0.0029(3) 0.0139(4) 0.0020(4)
Si1 0.0425(10) 0.0294(9) 0.0300(9) -0.0004(7) 0.0128(8) -0.0019(7)
Si2 0.0409(10) 0.0318(9) 0.0346(10) -0.0035(7) 0.0061(8) 0.0029(8)
Si5 0.0401(16) 0.038(2) 0.0354(18) 0.0040(17) 0.0159(12) -0.0032(17)
Si4 0.0548(17) 0.0206(10) 0.0515(15) 0.0036(9) 0.0172(12) 0.0026(11)
N4 0.038(3) 0.030(3) 0.032(3) -0.005(2) 0.009(2) 0.000(2)
N1 0.055(4) 0.028(3) 0.072(4) 0.010(3) 0.022(3) 0.005(3)
N6 0.045(6) 0.026(4) 0.043(5) -0.001(3) 0.018(4) 0.001(4)
N2 0.034(4) 0.012(3) 0.020(4) 0.007(3) 0.002(3) 0.003(3)
C1 0.059(5) 0.036(4) 0.037(4) 0.002(3) 0.008(3) 0.004(3)
C5 0.046(4) 0.038(4) 0.054(4) 0.001(3) 0.016(3) 0.001(3)
C6 0.047(4) 0.045(4) 0.046(4) 0.009(3) 0.008(3) -0.006(3)
C4 0.063(5) 0.028(3) 0.050(4) -0.006(3) 0.008(4) 0.003(3)
C8 0.048(4) 0.037(4) 0.071(5) 0.006(4) -0.010(4) -0.003(3)
C3 0.062(5) 0.049(4) 0.058(5) -0.006(4) 0.020(4) 0.000(4)
N3 0.036(5) 0.037(5) 0.030(4) 0.007(4) 0.002(3) -0.002(4)
C7 0.058(5) 0.072(5) 0.039(4) -0.011(4) 0.017(3) -0.003(4)
C11 0.078(8) 0.027(4) 0.030(5) -0.006(4) 0.004(5) 0.003(5)
C9 0.052(4) 0.047(4) 0.060(5) -0.003(4) 0.011(4) -0.013(3)
C10 0.043(4) 0.081(6) 0.052(5) -0.005(4) 0.001(4) 0.029(4)
C2 0.062(5) 0.118(8) 0.036(4) -0.001(5) 0.008(4) 0.008(5)
C16 0.065(8) 0.052(7) 0.043(6) -0.010(5) 0.032(5) -0.004(6)
C12 0.126(9) 0.042(5) 0.113(8) 0.021(5) 0.061(7) 0.008(5)
C18 0.046(5) 0.065(5) 0.121(8) 0.017(5) 0.020(5) -0.013(4)
C20 0.064(7) 0.072(7) 0.039(5) 0.014(5) 0.013(5) -0.005(6)
C13 0.087(8) 0.043(5) 0.074(7) 0.005(5) 0.017(6) 0.040(5)
Si3 0.055(7) 0.040(6) 0.084(8) -0.003(5) 0.035(6) 0.002(5)
C14 0.11(4) 0.08(3) 0.05(3) 0.00(2) 0.06(3) 0.01(3)
Si6 0.091(12) 0.070(14) 0.042(8) -0.002(11) 0.023(7) -0.005(12)
C19 0.048(19) 0.06(2) 0.06(2) -0.015(16) 0.027(15) -0.018(15)
C17 0.07(3) 0.07(3) 0.14(5) 0.01(3) 0.00(3) -0.01(3)
C15 0.036(12) 0.022(11) 0.022(12) 0.002(9) 0.004(9) -0.004(8)
N5 0.035(14) 0.042(15) 0.041(14) -0.003(9) 0.012(9) 0.006(9)

loop_
_atom_type_symbol
_atom_type_description
_atom_type_scat_dispersion_real
_atom_type_scat_dispersion_imag
_atom_type_scat_source
C C 0.0033 0.0016 'International Tables Vol C Tables 4.2.6.8 and 6.1.1.4'
H H 0.0000 0.0000 'International Tables Vol C Tables 4.2.6.8 and 6.1.1.4'
Fe Fe 0.3463 0.8444 'International Tables Vol C Tables 4.2.6.8 and 6.1.1.4'
N N 0.0061 0.0033 'International Tables Vol C Tables 4.2.6.8 and 6.1.1.4'
Si Si 0.0817 0.0704 'International Tables Vol C Tables 4.2.6.8 and 6.1.1.4'

loop_
_geom_angle_atom_site_label_1
_geom_angle_atom_site_label_2
_geom_angle_atom_site_label_3
_geom_angle
_geom_angle_site_symmetry_1
_geom_angle_site_symmetry_3
_geom_angle_publ_flag
N4 Fe1 N1 116.0(2) . . ?
N4 Fe1 N6 137.7(4) . . ?
N6 Fe1 N1 105.8(4) . . ?
N5 Fe1 N4 132.6(15) . . ?
N5 Fe1 N1 110.5(15) . . ?
N4 Si1 C5 111.6(3) . . ?
N4 Si1 C6 112.8(3) . . ?
N4 Si1 C7 111.6(3) . . ?
C5 Si1 C6 106.8(3) . . ?
C5 Si1 C7 106.4(3) . . ?
C6 Si1 C7 107.3(3) . . ?
N4 Si2 C8 112.8(3) . . ?
N4 Si2 C9 111.3(3) . . ?
N4 Si2 C10 110.5(3) . . ?
C8 Si2 C9 107.5(3) . . ?
C8 Si2 C10 107.4(4) . . ?
C10 Si2 C9 107.0(4) . . ?
N6 Si5 C16 111.5(5) . . ?
N6 Si5 C18 116.4(5) . . ?
N6 Si5 C20 112.2(5) . . ?
C16 Si5 C20 105.4(6) . . ?
C18 Si5 C16 104.3(5) . . ?
C18 Si5 C20 106.2(5) . . ?
N6 Si4 C11 109.9(4) . . ?
N6 Si4 C12 113.9(4) . . ?
N6 Si4 C13 109.1(5) . . ?
C12 Si4 C11 106.3(5) . . ?
C12 Si4 C13 107.0(5) . . ?
C13 Si4 C11 110.6(5) . . ?
Si1 N4 Fe1 117.7(3) . . ?
Si1 N4 Si2 125.2(3) . . ?
Si2 N4 Fe1 116.7(3) . . ?
N2 N1 Fe1 115.1(4) . . ?
N2 N1 C1 108.5(6) . . ?
C1 N1 Fe1 135.9(4) . . ?
Si5 N6 Fe1 119.9(5) . . ?
Si4 N6 Fe1 115.1(5) . . ?
Si4 N6 Si5 125.0(4) . . ?
N3 N2 N1 172.4(8) . . ?
N1 C1 C3 108.5(5) . . ?
N1 C1 C2 110.0(6) . . ?
C4 C1 N1 106.0(6) . . ?
C4 C1 C3 112.7(6) . . ?
C4 C1 C2 109.7(6) . . ?
C3 C1 C2 109.8(6) . . ?
Si1 C5 H5A 109.5 . . ?
Si1 C5 H5B 109.5 . . ?
Si1 C5 H5C 109.5 . . ?
H5A C5 H5B 109.5 . . ?
H5A C5 H5C 109.5 . . ?
H5B C5 H5C 109.5 . . ?
Si1 C6 H6A 109.5 . . ?
Si1 C6 H6B 109.5 . . ?
Si1 C6 H6C 109.5 . . ?
H6A C6 H6B 109.5 . . ?
H6A C6 H6C 109.5 . . ?
H6B C6 H6C 109.5 . . ?
C1 C4 H4A 109.5 . . ?
C1 C4 H4B 109.5 . . ?
C1 C4 H4C 109.5 . . ?
H4A C4 H4B 109.5 . . ?
H4A C4 H4C 109.5 . . ?
H4B C4 H4C 109.5 . . ?
Si2 C8 H8A 109.5 . . ?
Si2 C8 H8B 109.5 . . ?
Si2 C8 H8C 109.5 . . ?
H8A C8 H8B 109.5 . . ?
H8A C8 H8C 109.5 . . ?
H8B C8 H8C 109.5 . . ?
C1 C3 H3A 109.5 . . ?
C1 C3 H3B 109.5 . . ?
C1 C3 H3C 109.5 . . ?
H3A C3 H3B 109.5 . . ?
H3A C3 H3C 109.5 . . ?
H3B C3 H3C 109.5 . . ?
Si1 C7 H7A 109.5 . . ?
Si1 C7 H7B 109.5 . . ?
Si1 C7 H7C 109.5 . . ?
H7A C7 H7B 109.5 . . ?
H7A C7 H7C 109.5 . . ?
H7B C7 H7C 109.5 . . ?
Si4 C11 H11A 109.5 . . ?
Si4 C11 H11B 109.5 . . ?
Si4 C11 H11C 109.5 . . ?
H11A C11 H11B 109.5 . . ?
H11A C11 H11C 109.5 . . ?
H11B C11 H11C 109.5 . . ?
Si2 C9 H9A 109.5 . . ?
Si2 C9 H9B 109.5 . . ?
Si2 C9 H9C 109.5 . . ?
H9A C9 H9B 109.5 . . ?
H9A C9 H9C 109.5 . . ?
H9B C9 H9C 109.5 . . ?
Si2 C10 H10A 109.5 . . ?
Si2 C10 H10B 109.5 . . ?
Si2 C10 H10C 109.5 . . ?
H10A C10 H10B 109.5 . . ?
H10A C10 H10C 109.5 . . ?
H10B C10 H10C 109.5 . . ?
C1 C2 H2A 109.5 . . ?
C1 C2 H2B 109.5 . . ?
C1 C2 H2C 109.5 . . ?
H2A C2 H2B 109.5 . . ?
H2A C2 H2C 109.5 . . ?
H2B C2 H2C 109.5 . . ?
Si5 C16 H16A 109.5 . . ?
Si5 C16 H16B 109.5 . . ?
Si5 C16 H16C 109.5 . . ?
H16A C16 H16B 109.5 . . ?
H16A C16 H16C 109.5 . . ?
H16B C16 H16C 109.5 . . ?
Si4 C12 H12A 109.5 . . ?
Si4 C12 H12B 109.5 . . ?
Si4 C12 H12C 109.5 . . ?
H12A C12 H12B 109.5 . . ?
H12A C12 H12C 109.5 . . ?
H12B C12 H12C 109.5 . . ?
H12D C12 H12E 109.5 . . ?
H12D C12 H12F 109.5 . . ?
H12E C12 H12F 109.5 . . ?
Si3 C12 H12D 109.5 . . ?
Si3 C12 H12E 109.5 . . ?
Si3 C12 H12F 109.5 . . ?
Si5 C18 H18A 109.5 . . ?
Si5 C18 H18B 109.5 . . ?
Si5 C18 H18C 109.5 . . ?
H18A C18 H18B 109.5 . . ?
H18A C18 H18C 109.5 . . ?
H18B C18 H18C 109.5 . . ?
H18D C18 H18E 109.5 . . ?
H18D C18 H18F 109.5 . . ?
H18E C18 H18F 109.5 . . ?
Si6 C18 H18D 109.5 . . ?
Si6 C18 H18E 109.5 . . ?
Si6 C18 H18F 109.5 . . ?
Si5 C20 H20A 109.5 . . ?
Si5 C20 H20B 109.5 . . ?
Si5 C20 H20C 109.5 . . ?
H20A C20 H20B 109.5 . . ?
H20A C20 H20C 109.5 . . ?
H20B C20 H20C 109.5 . . ?
Si4 C13 H13A 109.5 . . ?
Si4 C13 H13B 109.5 . . ?
Si4 C13 H13C 109.5 . . ?
H13A C13 H13B 109.5 . . ?
H13A C13 H13C 109.5 . . ?
H13B C13 H13C 109.5 . . ?
C12 Si3 C14 88.9(15) . . ?
C12 Si3 C15 99.8(14) . . ?
C15 Si3 C14 115.0(17) . . ?
N5 Si3 C12 132.2(15) . . ?
N5 Si3 C14 110.3(19) . . ?
N5 Si3 C15 109.6(15) . . ?
Si3 C14 H14A 109.5 . . ?
Si3 C14 H14B 109.5 . . ?
Si3 C14 H14C 109.5 . . ?
H14A C14 H14B 109.5 . . ?
H14A C14 H14C 109.5 . . ?
H14B C14 H14C 109.5 . . ?
C19 Si6 C18 112(2) . . ?
C19 Si6 C17 112(3) . . ?
C17 Si6 C18 116(2) . . ?
N5 Si6 C18 92.9(15) . . ?
N5 Si6 C19 114(2) . . ?
N5 Si6 C17 108(3) . . ?
Si6 C19 H19A 109.5 . . ?
Si6 C19 H19B 109.5 . . ?
Si6 C19 H19C 109.5 . . ?
H19A C19 H19B 109.5 . . ?
H19A C19 H19C 109.5 . . ?
H19B C19 H19C 109.5 . . ?
Si6 C17 H17A 109.5 . . ?
Si6 C17 H17B 109.5 . . ?
Si6 C17 H17C 109.5 . . ?
H17A C17 H17B 109.5 . . ?
H17A C17 H17C 109.5 . . ?
H17B C17 H17C 109.5 . . ?
Si3 C15 H15A 109.5 . . ?
Si3 C15 H15B 109.5 . . ?
Si3 C15 H15C 109.5 . . ?
H15A C15 H15B 109.5 . . ?
H15A C15 H15C 109.5 . . ?
H15B C15 H15C 109.5 . . ?
Si3 N5 Fe1 115(2) . . ?
Si3 N5 Si6 126.5(13) . . ?
Si6 N5 Fe1 119(2) . . ?

loop_
_geom_bond_atom_site_label_1
_geom_bond_atom_site_label_2
_geom_bond_distance
_geom_bond_site_symmetry_2
_geom_bond_publ_flag
Fe1 N4 1.898(5) . ?
Fe1 N1 2.066(6) . ?
Fe1 N6 1.904(6) . ?
Fe1 N5 1.890(18) . ?
Si1 N4 1.719(5) . ?
Si1 C5 1.853(7) . ?
Si1 C6 1.869(7) . ?
Si1 C7 1.881(7) . ?
Si2 N4 1.724(5) . ?
Si2 C8 1.864(7) . ?
Si2 C9 1.873(7) . ?
Si2 C10 1.864(7) . ?
Si5 N6 1.724(10) . ?
Si5 C16 1.870(11) . ?
Si5 C18 1.856(9) . ?
Si5 C20 1.875(10) . ?
Si4 N6 1.716(9) . ?
Si4 C11 1.892(9) . ?
Si4 C12 1.824(9) . ?
Si4 C13 1.888(10) . ?
N1 N2 1.326(8) . ?
N1 C1 1.494(9) . ?
N2 N3 1.106(9) . ?
C1 C4 1.481(9) . ?
C1 C3 1.530(10) . ?
C1 C2 1.552(10) . ?
C5 H5A 0.9800 . ?
C5 H5B 0.9800 . ?
C5 H5C 0.9800 . ?
C6 H6A 0.9800 . ?
C6 H6B 0.9800 . ?
C6 H6C 0.9800 . ?
C4 H4A 0.9800 . ?
C4 H4B 0.9800 . ?
C4 H4C 0.9800 . ?
C8 H8A 0.9800 . ?
C8 H8B 0.9800 . ?
C8 H8C 0.9800 . ?
C3 H3A 0.9800 . ?
C3 H3B 0.9800 . ?
C3 H3C 0.9800 . ?
C7 H7A 0.9800 . ?
C7 H7B 0.9800 . ?
C7 H7C 0.9800 . ?
C11 H11A 0.9800 . ?
C11 H11B 0.9800 . ?
C11 H11C 0.9800 . ?
C9 H9A 0.9800 . ?
C9 H9B 0.9800 . ?
C9 H9C 0.9800 . ?
C10 H10A 0.9800 . ?
C10 H10B 0.9800 . ?
C10 H10C 0.9800 . ?
C2 H2A 0.9800 . ?
C2 H2B 0.9800 . ?
C2 H2C 0.9800 . ?
C16 H16A 0.9800 . ?
C16 H16B 0.9800 . ?
C16 H16C 0.9800 . ?
C12 H12A 0.9800 . ?
C12 H12B 0.9800 . ?
C12 H12C 0.9800 . ?
C12 H12D 0.9800 . ?
C12 H12E 0.9800 . ?
C12 H12F 0.9800 . ?
C12 Si3 1.791(13) . ?
C18 H18A 0.9800 . ?
C18 H18B 0.9800 . ?
C18 H18C 0.9800 . ?
C18 H18D 0.9800 . ?
C18 H18E 0.9800 . ?
C18 H18F 0.9800 . ?
C18 Si6 1.98(3) . ?
C20 H20A 0.9800 . ?
C20 H20B 0.9800 . ?
C20 H20C 0.9800 . ?
C13 H13A 0.9800 . ?
C13 H13B 0.9800 . ?
C13 H13C 0.9800 . ?
Si3 C14 1.92(5) . ?
Si3 C15 1.864(18) . ?
Si3 N5 1.72(4) . ?
C14 H14A 0.9800 . ?
C14 H14B 0.9800 . ?
C14 H14C 0.9800 . ?
Si6 C19 1.80(5) . ?
Si6 C17 1.89(6) . ?
Si6 N5 1.76(4) . ?
C19 H19A 0.9800 . ?
C19 H19B 0.9800 . ?
C19 H19C 0.9800 . ?
C17 H17A 0.9800 . ?
C17 H17B 0.9800 . ?
C17 H17C 0.9800 . ?
C15 H15A 0.9800 . ?
C15 H15B 0.9800 . ?
C15 H15C 0.9800 . ?

loop_
_geom_torsion_atom_site_label_1
_geom_torsion_atom_site_label_2
_geom_torsion_atom_site_label_3
_geom_torsion_atom_site_label_4
_geom_torsion
_geom_torsion_site_symmetry_1
_geom_torsion_site_symmetry_2
_geom_torsion_site_symmetry_3
_geom_torsion_site_symmetry_4
_geom_torsion_publ_flag
Fe1 N1 C1 C4 -11.4(9) . . . . ?
Fe1 N1 C1 C3 109.9(7) . . . . ?
Fe1 N1 C1 C2 -130.0(6) . . . . ?
N4 Fe1 N5 Si3 -60(3) . . . . ?
N4 Fe1 N5 Si6 124(2) . . . . ?
N1 Fe1 N4 Si1 -60.6(3) . . . . ?
N1 Fe1 N4 Si2 125.9(3) . . . . ?
N1 Fe1 N5 Si3 132(2) . . . . ?
N1 Fe1 N5 Si6 -45(3) . . . . ?
N6 Fe1 N4 Si1 110.2(5) . . . . ?
N6 Fe1 N4 Si2 -63.3(6) . . . . ?
N2 N1 C1 C4 159.2(6) . . . . ?
N2 N1 C1 C3 -79.5(7) . . . . ?
N2 N1 C1 C2 40.7(8) . . . . ?
C5 Si1 N4 Fe1 -8.4(4) . . . . ?
C5 Si1 N4 Si2 164.5(3) . . . . ?
C6 Si1 N4 Fe1 111.7(3) . . . . ?
C6 Si1 N4 Si2 -75.4(4) . . . . ?
C8 Si2 N4 Fe1 -150.0(3) . . . . ?
C8 Si2 N4 Si1 37.0(5) . . . . ?
C7 Si1 N4 Fe1 -127.4(4) . . . . ?
C7 Si1 N4 Si2 45.5(5) . . . . ?
C11 Si4 N6 Fe1 44.0(7) . . . . ?
C11 Si4 N6 Si5 -138.2(7) . . . . ?
C9 Si2 N4 Fe1 89.1(4) . . . . ?
C9 Si2 N4 Si1 -83.9(4) . . . . ?
C10 Si2 N4 Fe1 -29.7(4) . . . . ?
C10 Si2 N4 Si1 157.3(4) . . . . ?
C16 Si5 N6 Fe1 7.8(9) . . . . ?
C16 Si5 N6 Si4 -169.9(7) . . . . ?
C12 Si4 N6 Fe1 163.2(5) . . . . ?
C12 Si4 N6 Si5 -19.0(10) . . . . ?
C12 Si3 N5 Fe1 -137.3(16) . . . . ?
C12 Si3 N5 Si6 39(4) . . . . ?
C18 Si5 N6 Fe1 -111.7(6) . . . . ?
C18 Si5 N6 Si4 70.6(8) . . . . ?
C18 Si6 N5 Fe1 -147(2) . . . . ?
C18 Si6 N5 Si3 37(3) . . . . ?
C20 Si5 N6 Fe1 125.7(6) . . . . ?
C20 Si5 N6 Si4 -52.0(9) . . . . ?
C13 Si4 N6 Fe1 -77.4(7) . . . . ?
C13 Si4 N6 Si5 100.4(8) . . . . ?
C14 Si3 N5 Fe1 115(2) . . . . ?
C14 Si3 N5 Si6 -68(3) . . . . ?
C19 Si6 N5 Fe1 -31(4) . . . . ?
C19 Si6 N5 Si3 153(3) . . . . ?
C17 Si6 N5 Fe1 95(3) . . . . ?
C17 Si6 N5 Si3 -82(4) . . . . ?
C15 Si3 N5 Fe1 -13(3) . . . . ?
C15 Si3 N5 Si6 164(3) . . . . ?
N5 Fe1 N4 Si1 131.0(16) . . . . ?
N5 Fe1 N4 Si2 -42.5(16) . . . . ?
